data_7201303
loop_
_publ_author_name
'Jokiniemi, Jonna'
'Veps\"al\"ainen, Jouko'
'N\"atkinniemi, Harri'
'Per\"aniemi, Sirpa'
'Ahlgr\'en, Markku'

_publ_section_title
;
 Synthesis of phenyl substituted bisphosphonates and crystal structures
 and characterization of Cd complexes of
 (dichloromethylene)bisphosphonic acid phenyl and alkyl ester
 derivatives
;
_journal_issue 11
_journal_name_full CrystEngComm
_journal_page_first 2431
_journal_paper_doi 10.1039/b907874f
_journal_volume 11
_journal_year 2009
_chemical_formula_moiety 'C3 H9 Cd1.50 Cl2 O8 P2, 0.5(C3 H6 O), 4.5(H2 O)'
_chemical_formula_sum 'C4.5 H21 Cd1.5 Cl2 O13 P2'
_chemical_formula_weight 584.65
_chemical_name_systematic
;
?
;
_space_group_IT_number 15
_symmetry_cell_setting monoclinic
_symmetry_space_group_name_Hall '-C 2yc'
_symmetry_space_group_name_H-M 'C 1 2/c 1'
_atom_sites_solution_hydrogens geom
_atom_sites_solution_primary direct
_atom_sites_solution_secondary difmap
_audit_creation_method SHELXL-97
_cell_angle_alpha 90.00
_cell_angle_beta 103.107(1)
_cell_angle_gamma 90.00
_cell_formula_units_Z 8
_cell_length_a 31.2205(3)
_cell_length_b 10.1546(1)
_cell_length_c 11.6510(1)
_cell_measurement_reflns_used 27848
_cell_measurement_temperature 150(2)
_cell_measurement_theta_max 27.48
_cell_measurement_theta_min 2.67
_cell_volume 3597.51(6)
_computing_cell_refinement 'Denzo/Scalepack (Otwinowski & Minor, 1997)'
_computing_data_collection 'Collect (Nonius,1997-200)'
_computing_data_reduction 'Denzo/Scalepack (Otwinowski & Minor, 1997)'
_computing_molecular_graphics 'Diamond v.3.0 (Crystal Impact GbR, 2005)'
_computing_publication_material 'SHELXL-97 (Sheldrick, 1997)'
_computing_structure_refinement 'SHELXL-97 (Sheldrick, 1997)'
_computing_structure_solution 'SHELXS-97 (Sheldrick, 1990)'
_diffrn_ambient_temperature 150(2)
_diffrn_measured_fraction_theta_full 0.997
_diffrn_measured_fraction_theta_max 0.997
_diffrn_measurement_device_type 'Nonius KappaCCD'
_diffrn_measurement_method '\f scans, and \w scans with \k offsets'
_diffrn_radiation_monochromator graphite
_diffrn_radiation_source 'fine-focus sealed tube'
_diffrn_radiation_type MoK\a
_diffrn_radiation_wavelength 0.71073
_diffrn_reflns_av_R_equivalents 0.0383
_diffrn_reflns_av_sigmaI/netI 0.0297
_diffrn_reflns_limit_h_max 40
_diffrn_reflns_limit_h_min -40
_diffrn_reflns_limit_k_max 13
_diffrn_reflns_limit_k_min -13
_diffrn_reflns_limit_l_max 15
_diffrn_reflns_limit_l_min -15
_diffrn_reflns_number 27848
_diffrn_reflns_theta_full 27.48
_diffrn_reflns_theta_max 27.48
_diffrn_reflns_theta_min 2.67
_exptl_absorpt_coefficient_mu 2.320
_exptl_absorpt_correction_T_max 0.7079
_exptl_absorpt_correction_T_min 0.5828
_exptl_absorpt_correction_type multi-scan
_exptl_absorpt_process_details 'XPREP in SHELXTL (Bruker, 1998)'
_exptl_crystal_colour colourless
_exptl_crystal_density_diffrn 2.159
_exptl_crystal_density_method 'not measured'
_exptl_crystal_description plate
_exptl_crystal_F_000 2304
_exptl_crystal_size_max 0.25
_exptl_crystal_size_mid 0.15
_exptl_crystal_size_min 0.15
_refine_diff_density_max 0.622
_refine_diff_density_min -1.117
_refine_diff_density_rms 0.113
_refine_ls_extinction_method none
_refine_ls_goodness_of_fit_ref 1.095
_refine_ls_hydrogen_treatment constr
_refine_ls_matrix_type full
_refine_ls_number_parameters 213
_refine_ls_number_reflns 4115
_refine_ls_number_restraints 0
_refine_ls_restrained_S_all 1.095
_refine_ls_R_factor_all 0.0283
_refine_ls_R_factor_gt 0.0245
_refine_ls_shift/su_max 0.001
_refine_ls_shift/su_mean 0.000
_refine_ls_structure_factor_coef Fsqd
_refine_ls_weighting_details 'calc w=1/[\s^2^(Fo^2^)+(0.0200P)^2^+12.0000P] where P=(Fo^2^+2Fc^2^)/3'
_refine_ls_weighting_scheme calc
_refine_ls_wR_factor_gt 0.0575
_refine_ls_wR_factor_ref 0.0592
_reflns_number_gt 3746
_reflns_number_total 4115
_reflns_threshold_expression >2sigma(I)
_cod_data_source_file b907874f.txt
_cod_data_source_block III
_cod_original_formula_sum 'C4.50 H21 Cd1.50 Cl2 O13 P2'
_cod_database_code 7201303

loop_
_symmetry_equiv_pos_as_xyz
'x, y, z'
'-x, y, -z+1/2'
'x+1/2, y+1/2, z'
'-x+1/2, y+1/2, -z+1/2'
'-x, -y, -z'
'x, -y, z-1/2'
'-x+1/2, -y+1/2, -z'
'x+1/2, -y+1/2, z-1/2'

loop_
_atom_site_label
_atom_site_type_symbol
_atom_site_fract_x
_atom_site_fract_y
_atom_site_fract_z
_atom_site_U_iso_or_equiv
_atom_site_adp_type
_atom_site_occupancy
_atom_site_symmetry_multiplicity
_atom_site_calc_flag
_atom_site_refinement_flags
_atom_site_disorder_assembly
_atom_site_disorder_group
Cd1 Cd 0.2500 0.2500 0.0000 0.01072(7) Uani 1 2 d S . .
Cd2 Cd 0.250516(6) 0.127379(17) 0.358272(15) 0.01187(6) Uani 1 1 d . . .
Cl1 Cl 0.13189(2) -0.08914(6) 0.13473(6) 0.01655(13) Uani 1 1 d . . .
Cl2 Cl 0.13895(2) 0.02343(7) -0.08856(5) 0.01842(14) Uani 1 1 d . . .
P1 P 0.22016(2) -0.05242(6) 0.08618(5) 0.00938(13) Uani 1 1 d . . .
P2 P 0.16355(2) 0.18641(6) 0.12659(5) 0.01040(13) Uani 1 1 d . . .
O1 O 0.28273(6) 0.23569(17) 0.19672(15) 0.0133(4) Uani 1 1 d . . .
H1A H 0.2897 0.3274 0.2232 0.016 Uiso 1 1 calc R . .
H1B H 0.3113 0.1916 0.2008 0.016 Uiso 1 1 calc R . .
O2 O 0.32050(6) 0.04033(17) 0.41060(16) 0.0142(4) Uani 1 1 d . . .
H2A H 0.3348 0.0519 0.3584 0.021 Uiso 1 1 d R . .
H2B H 0.3193 -0.0424 0.4189 0.021 Uiso 1 1 d R . .
O3 O 0.36177(7) 0.0976(2) 0.23700(17) 0.0218(4) Uani 1 1 d . . .
H3A H 0.3886 0.1214 0.2621 0.033 Uiso 1 1 d R . .
H3B H 0.3630 0.0196 0.2101 0.033 Uiso 1 1 d R . .
O4 O 0.13567(7) 0.3583(2) 0.37575(17) 0.0212(4) Uani 1 1 d . . .
H4A H 0.1483 0.2949 0.3482 0.032 Uiso 1 1 d R . .
H4B H 0.1541 0.3813 0.4384 0.032 Uiso 1 1 d R . .
O5 O 0.05183(8) 0.3062(3) 0.4167(2) 0.0376(6) Uani 1 1 d . . .
H5A H 0.0789 0.3125 0.4168 0.056 Uiso 1 1 d R . .
H5B H 0.0490 0.3089 0.4877 0.056 Uiso 1 1 d R . .
O6 O 0.05177(7) 0.3269(2) 0.6654(2) 0.0333(5) Uani 1 1 d . . .
H6A H 0.0419 0.2578 0.6912 0.050 Uiso 1 1 d R . .
H6B H 0.0299 0.3764 0.6403 0.050 Uiso 1 1 d R . .
O7 O 0.0000 0.4792(3) 0.2500 0.0302(7) Uani 1 2 d S . .
H7 H 0.0189 0.4360 0.2985 0.045 Uiso 1 1 d R . .
O8 O 0.0000 0.1377(3) 0.7500 0.0425(9) Uani 1 2 d S . .
O11 O 0.24238(6) 0.02702(17) 0.00377(15) 0.0121(4) Uani 1 1 d . . .
O12 O 0.23941(6) -0.03736(17) 0.21695(15) 0.0122(4) Uani 1 1 d . . .
O13 O 0.21566(6) -0.19423(17) 0.04555(15) 0.0131(4) Uani 1 1 d . . .
O21 O 0.18471(6) 0.27458(17) 0.05155(15) 0.0134(4) Uani 1 1 d . . .
O22 O 0.18327(6) 0.18440(18) 0.25627(15) 0.0131(4) Uani 1 1 d . . .
O23 O 0.11377(6) 0.22210(19) 0.11281(16) 0.0162(4) Uani 1 1 d . . .
C1 C 0.16402(8) 0.0178(2) 0.0650(2) 0.0119(5) Uani 1 1 d . . .
C21 C 0.08527(11) 0.2712(4) 0.0048(3) 0.0306(7) Uani 1 1 d . . .
H21A H 0.0660 0.1996 -0.0353 0.037 Uiso 1 1 calc R . .
H21B H 0.1032 0.3039 -0.0494 0.037 Uiso 1 1 calc R . .
C22 C 0.05846(13) 0.3790(4) 0.0365(4) 0.0442(10) Uani 1 1 d . . .
H22A H 0.0427 0.3474 0.0948 0.066 Uiso 1 1 calc R . .
H22B H 0.0372 0.4089 -0.0341 0.066 Uiso 1 1 calc R . .
H22C H 0.0777 0.4524 0.0698 0.066 Uiso 1 1 calc R . .
C2 C 0.0000 0.0176(5) 0.7500 0.0329(11) Uani 1 2 d S . .
C3 C -0.02481(14) -0.0577(4) 0.8224(4) 0.0541(11) Uani 1 1 d . . .
H3C H -0.0354 0.0025 0.8757 0.081 Uiso 1 1 calc R . .
H3D H -0.0055 -0.1241 0.8687 0.081 Uiso 1 1 calc R . .
H3E H -0.0499 -0.1014 0.7708 0.081 Uiso 1 1 calc R . .

loop_
_atom_site_aniso_label
_atom_site_aniso_U_11
_atom_site_aniso_U_22
_atom_site_aniso_U_33
_atom_site_aniso_U_23
_atom_site_aniso_U_13
_atom_site_aniso_U_12
Cd1 0.01393(13) 0.01028(13) 0.00865(12) 0.00093(9) 0.00405(9) -0.00052(9)
Cd2 0.01451(10) 0.01050(10) 0.01024(10) 0.00007(6) 0.00205(7) -0.00074(7)
Cl1 0.0168(3) 0.0162(3) 0.0180(3) 0.0007(2) 0.0069(2) -0.0038(2)
Cl2 0.0226(3) 0.0218(3) 0.0090(3) -0.0014(2) -0.0005(2) 0.0026(3)
P1 0.0127(3) 0.0082(3) 0.0080(3) 0.0000(2) 0.0038(2) 0.0005(2)
P2 0.0116(3) 0.0107(3) 0.0095(3) 0.0008(2) 0.0035(2) 0.0017(2)
O1 0.0169(9) 0.0124(9) 0.0097(8) -0.0002(7) 0.0013(7) -0.0012(7)
O2 0.0162(9) 0.0108(8) 0.0164(9) 0.0009(7) 0.0052(7) 0.0008(7)
O3 0.0196(10) 0.0239(10) 0.0230(10) -0.0007(8) 0.0071(8) 0.0005(8)
O4 0.0217(10) 0.0248(11) 0.0166(10) -0.0053(8) 0.0034(8) 0.0038(8)
O5 0.0269(12) 0.0508(16) 0.0351(13) -0.0025(12) 0.0072(10) -0.0002(11)
O6 0.0250(11) 0.0350(13) 0.0408(14) 0.0042(11) 0.0097(10) -0.0011(10)
O7 0.0235(15) 0.0389(19) 0.0272(16) 0.000 0.0037(13) 0.000
O8 0.045(2) 0.0277(19) 0.061(3) 0.000 0.0267(19) 0.000
O11 0.0160(9) 0.0105(9) 0.0118(8) 0.0011(6) 0.0072(7) -0.0015(7)
O12 0.0168(9) 0.0116(8) 0.0078(8) -0.0008(6) 0.0022(7) 0.0004(7)
O13 0.0195(9) 0.0078(8) 0.0117(8) -0.0016(7) 0.0029(7) 0.0020(7)
O21 0.0164(9) 0.0105(8) 0.0152(9) 0.0002(7) 0.0078(7) 0.0007(7)
O22 0.0139(9) 0.0155(9) 0.0100(8) -0.0004(7) 0.0027(7) 0.0033(7)
O23 0.0135(9) 0.0207(10) 0.0148(9) 0.0028(7) 0.0042(7) 0.0043(7)
C1 0.0130(12) 0.0134(12) 0.0096(11) 0.0013(9) 0.0033(9) -0.0026(10)
C21 0.0235(15) 0.045(2) 0.0209(15) 0.0042(14) 0.0003(12) 0.0100(14)
C22 0.038(2) 0.042(2) 0.049(2) 0.0062(17) 0.0012(17) 0.0184(17)
C2 0.023(2) 0.031(3) 0.047(3) 0.000 0.012(2) 0.000
C3 0.047(2) 0.041(2) 0.082(3) 0.020(2) 0.033(2) 0.0093(19)

loop_
_atom_type_symbol
_atom_type_description
_atom_type_scat_dispersion_real
_atom_type_scat_dispersion_imag
_atom_type_scat_source
C C 0.0033 0.0016 'International Tables Vol C Tables 4.2.6.8 and 6.1.1.4'
H H 0.0000 0.0000 'International Tables Vol C Tables 4.2.6.8 and 6.1.1.4'
O O 0.0106 0.0060 'International Tables Vol C Tables 4.2.6.8 and 6.1.1.4'
P P 0.1023 0.0942 'International Tables Vol C Tables 4.2.6.8 and 6.1.1.4'
Cl Cl 0.1484 0.1585 'International Tables Vol C Tables 4.2.6.8 and 6.1.1.4'
Cd Cd -0.8075 1.2024 'International Tables Vol C Tables 4.2.6.8 and 6.1.1.4'

loop_
_geom_angle_atom_site_label_1
_geom_angle_atom_site_label_2
_geom_angle_atom_site_label_3
_geom_angle
_geom_angle_site_symmetry_1
_geom_angle_site_symmetry_3
_geom_angle_publ_flag
O21 Cd1 O21 180.00(8) . 7 ?
O21 Cd1 O11 89.99(6) . 7 ?
O21 Cd1 O11 90.01(6) 7 7 ?
O21 Cd1 O11 90.01(6) . . ?
O21 Cd1 O11 89.99(6) 7 . ?
O11 Cd1 O11 180.0 7 . ?
O21 Cd1 O1 88.04(6) . . ?
O21 Cd1 O1 91.96(6) 7 . ?
O11 Cd1 O1 93.29(6) 7 . ?
O11 Cd1 O1 86.71(6) . . ?
O21 Cd1 O1 91.96(6) . 7 ?
O21 Cd1 O1 88.04(6) 7 7 ?
O11 Cd1 O1 86.70(6) 7 7 ?
O11 Cd1 O1 93.29(6) . 7 ?
O1 Cd1 O1 180.0 . 7 ?
O22 Cd2 O13 109.37(6) . 4 ?
O22 Cd2 O2 162.97(6) . . ?
O13 Cd2 O2 82.42(6) 4 . ?
O22 Cd2 O12 80.71(6) . . ?
O13 Cd2 O12 155.22(6) 4 . ?
O2 Cd2 O12 83.76(6) . . ?
O22 Cd2 O11 108.14(6) . 6_556 ?
O13 Cd2 O11 106.85(6) 4 6_556 ?
O2 Cd2 O11 78.80(6) . 6_556 ?
O12 Cd2 O11 90.44(6) . 6_556 ?
O22 Cd2 O1 88.64(6) . . ?
O13 Cd2 O1 78.70(6) 4 . ?
O2 Cd2 O1 81.56(6) . . ?
O12 Cd2 O1 79.00(6) . . ?
O11 Cd2 O1 158.60(6) 6_556 . ?
O13 P1 O12 113.50(10) . . ?
O13 P1 O11 109.13(10) . . ?
O12 P1 O11 116.36(10) . . ?
O13 P1 C1 107.85(11) . . ?
O12 P1 C1 104.04(10) . . ?
O11 P1 C1 105.18(10) . . ?
O22 P2 O21 117.41(11) . . ?
O22 P2 O23 106.12(10) . . ?
O21 P2 O23 111.00(10) . . ?
O22 P2 C1 109.88(11) . . ?
O21 P2 C1 106.31(10) . . ?
O23 P2 C1 105.54(11) . . ?
Cd1 O1 Cd2 126.78(7) . . ?
Cd1 O1 H1A 105.6 . . ?
Cd2 O1 H1A 105.6 . . ?
Cd1 O1 H1B 105.6 . . ?
Cd2 O1 H1B 105.6 . . ?
H1A O1 H1B 106.1 . . ?
Cd2 O2 H2A 112.5 . . ?
Cd2 O2 H2B 110.3 . . ?
H2A O2 H2B 105.3 . . ?
H3A O3 H3B 105.4 . . ?
H4A O4 H4B 104.4 . . ?
H5A O5 H5B 108.6 . . ?
H6A O6 H6B 106.6 . . ?
P1 O11 Cd1 126.75(10) . . ?
P1 O11 Cd2 103.73(9) . 6 ?
Cd1 O11 Cd2 128.06(7) . 6 ?
P1 O12 Cd2 138.54(10) . . ?
P1 O13 Cd2 127.43(10) . 4_545 ?
P2 O21 Cd1 128.93(10) . . ?
P2 O22 Cd2 131.31(10) . . ?
C21 O23 P2 124.40(18) . . ?
Cl2 C1 Cl1 108.09(13) . . ?
Cl2 C1 P1 109.40(13) . . ?
Cl1 C1 P1 108.37(13) . . ?
Cl2 C1 P2 108.55(13) . . ?
Cl1 C1 P2 109.20(13) . . ?
P1 C1 P2 113.12(13) . . ?
O23 C21 C22 107.9(3) . . ?
O23 C21 H21A 110.1 . . ?
C22 C21 H21A 110.1 . . ?
O23 C21 H21B 110.1 . . ?
C22 C21 H21B 110.1 . . ?
H21A C21 H21B 108.4 . . ?
C21 C22 H22A 109.5 . . ?
C21 C22 H22B 109.5 . . ?
H22A C22 H22B 109.5 . . ?
C21 C22 H22C 109.5 . . ?
H22A C22 H22C 109.5 . . ?
H22B C22 H22C 109.5 . . ?
O8 C2 C3 121.1(2) . 2_556 ?
O8 C2 C3 121.1(2) . . ?
C3 C2 C3 117.8(5) 2_556 . ?
C2 C3 H3C 109.5 . . ?
C2 C3 H3D 109.5 . . ?
H3C C3 H3D 109.5 . . ?
C2 C3 H3E 109.5 . . ?
H3C C3 H3E 109.5 . . ?
H3D C3 H3E 109.5 . . ?

loop_
_geom_bond_atom_site_label_1
_geom_bond_atom_site_label_2
_geom_bond_distance
_geom_bond_site_symmetry_2
_geom_bond_publ_flag
Cd1 O21 2.2657(17) . ?
Cd1 O21 2.2657(17) 7 ?
Cd1 O11 2.2782(17) 7 ?
Cd1 O11 2.2782(17) . ?
Cd1 O1 2.2926(17) . ?
Cd1 O1 2.2927(17) 7 ?
Cd2 O22 2.2413(17) . ?
Cd2 O13 2.2617(17) 4 ?
Cd2 O2 2.3072(18) . ?
Cd2 O12 2.3175(17) . ?
Cd2 O11 2.3646(17) 6_556 ?
Cd2 O1 2.5734(17) . ?
Cl1 C1 1.793(2) . ?
Cl2 C1 1.784(2) . ?
P1 O13 1.5125(18) . ?
P1 O12 1.5135(17) . ?
P1 O11 1.5349(17) . ?
P1 C1 1.856(3) . ?
P2 O22 1.4968(18) . ?
P2 O21 1.5047(18) . ?
P2 O23 1.5685(19) . ?
P2 C1 1.858(3) . ?
O1 H1A 0.9900 . ?
O1 H1B 0.9900 . ?
O2 H2A 0.8414 . ?
O2 H2B 0.8477 . ?
O3 H3A 0.8560 . ?
O3 H3B 0.8554 . ?
O4 H4A 0.8541 . ?
O4 H4B 0.8536 . ?
O5 H5A 0.8468 . ?
O5 H5B 0.8525 . ?
O6 H6A 0.8481 . ?
O6 H6B 0.8448 . ?
O7 H7 0.8416 . ?
O8 C2 1.219(6) . ?
O11 Cd2 2.3647(17) 6 ?
O13 Cd2 2.2617(17) 4_545 ?
O23 C21 1.455(3) . ?
C21 C22 1.476(5) . ?
C21 H21A 0.9900 . ?
C21 H21B 0.9900 . ?
C22 H22A 0.9800 . ?
C22 H22B 0.9800 . ?
C22 H22C 0.9800 . ?
C2 C3 1.481(5) 2_556 ?
C2 C3 1.481(5) . ?
C3 H3C 0.9800 . ?
C3 H3D 0.9800 . ?
C3 H3E 0.9800 . ?

loop_
_geom_hbond_atom_site_label_D
_geom_hbond_atom_site_label_H
_geom_hbond_atom_site_label_A
_geom_hbond_distance_DH
_geom_hbond_distance_HA
_geom_hbond_distance_DA
_geom_hbond_angle_DHA
_geom_hbond_site_symmetry_A
O1 H1B O3 0.99 1.81 2.784(3) 168.0 .
O1 H1A O12 0.99 1.87 2.668(2) 135.8 4
O2 H2A O3 0.84 1.86 2.696(3) 172.2 .
O2 H2B O21 0.85 1.90 2.745(2) 175.5 4_545
O3 H3A O6 0.86 1.94 2.788(3) 174.2 7_556
O3 H3B O4 0.86 1.93 2.772(3) 170.4 4_545
O4 H4A O22 0.85 2.03 2.864(3) 164.3 .
O4 H4B O2 0.85 1.93 2.754(3) 161.9 7_556
O5 H5A O4 0.85 1.99 2.815(3) 163.4 .
O5 H5B O6 0.85 2.06 2.906(3) 171.2 .
O6 H6A O8 0.85 2.02 2.828(3) 159.3 .
O7 H7 O5 0.84 2.01 2.837(3) 166.4 .
O6 H6B O7 0.84 2.28 2.861(3) 126.1 5_566
